data_4107540
loop_
_publ_author_name
'Aleema Westcott'
'Julie Fisher'
'Lindsay P. Harding'
'Pierre Rizkallah'
'Michaele J. Hardie'

_publ_contact_author_email ' m.j.hardie@leeds.ac.uk '
_publ_contact_author_fax ' 44 - 113 - 343 6565'
_publ_contact_author_name ' Michaele J. Hardie'
_publ_section_title
;
 Self-Assembly of a 3-D Triply Interlocked Chiral [2]Catenane
;
_journal_name_full 'Journal of the American Chemical Society'
_journal_page_first 2950
_journal_page_last 2951
_journal_paper_doi 10.1021/ja8002149
_journal_volume 130
_journal_year 2008
_chemical_formula_sum 'C120 H108 N18 O30 Zn3'
_chemical_formula_weight 2478.35
_chemical_name_systematic
;
 bis[di{(\+-)-2,7,12-trimethoxy-3,8,13-tris
 (4-[4'-methyl-2,2'-bipyridyl]benzyloxy)
 -10,15-dihydro-5H-tribenzo[a,d,g]cyclononene}trinitrodizinc(II)] nitrate 
 dimethylsulfoxide clathrate 
;
_space_group_IT_number 167
_symmetry_cell_setting trigonal
_symmetry_space_group_name_Hall '-R 3 2"c'
_symmetry_space_group_name_H-M 'R -3 c :H'
_atom_sites_solution_hydrogens geom
_atom_sites_solution_primary direct
_atom_sites_solution_secondary difmap
_audit_creation_method SHELXL-97
_cell_angle_alpha 90.00
_cell_angle_beta 90.00
_cell_angle_gamma 120.00
_cell_formula_units_Z 12
_cell_length_a 25.278(6)
_cell_length_b 25.278(6)
_cell_length_c 86.34(4)
_cell_measurement_temperature 150(2)
_cell_volume 47778(3)
_computing_cell_refinement 'APEXII (Bruker, 2004)'
_computing_data_collection 'APEXII (Bruker, 2004)'
_computing_data_reduction 'APEXII (Bruker, 2004)'
_computing_molecular_graphics 'XSeed (Barbour, 2001)'
_computing_structure_refinement 'SHELXL-97 (Sheldrick, 1997)'
_computing_structure_solution 'SHELXS-97 (Sheldrick, 1990)'
_diffrn_ambient_temperature 150(2)
_diffrn_detector_type 'APEXII CCD'
_diffrn_measured_fraction_theta_full 0.995
_diffrn_measured_fraction_theta_max 0.995
_diffrn_measurement_device_type 'Bruker D8 diffractometer'
_diffrn_measurement_method '\w rotation with narrow frames'
_diffrn_radiation_monochromator 'silicon 111'
_diffrn_radiation_source 'Daresbury SRS, Station 16.2SMX'
_diffrn_radiation_type synchrotron
_diffrn_radiation_wavelength 0.79720
_diffrn_reflns_av_R_equivalents 0.1856
_diffrn_reflns_av_sigmaI/netI 0.1053
_diffrn_reflns_limit_h_max 24
_diffrn_reflns_limit_h_min -17
_diffrn_reflns_limit_k_max 24
_diffrn_reflns_limit_k_min -24
_diffrn_reflns_limit_l_max 67
_diffrn_reflns_limit_l_min -82
_diffrn_reflns_number 45371
_diffrn_reflns_theta_full 22.50
_diffrn_reflns_theta_max 22.50
_diffrn_reflns_theta_min 3.65
_exptl_absorpt_coefficient_mu 0.511
_exptl_absorpt_correction_T_max 0.9651
_exptl_absorpt_correction_T_min 0.9047
_exptl_absorpt_correction_type multi-scan
_exptl_absorpt_process_details SADABS
_exptl_crystal_colour 'pale yellow'
_exptl_crystal_density_diffrn 1.034
_exptl_crystal_description octahedral
_exptl_crystal_F_000 15408
_exptl_crystal_size_max 0.20
_exptl_crystal_size_mid 0.18
_exptl_crystal_size_min 0.07
_refine_diff_density_max 0.352
_refine_diff_density_min -0.697
_refine_diff_density_rms 0.092
_refine_ls_extinction_method none
_refine_ls_goodness_of_fit_ref 1.023
_refine_ls_hydrogen_treatment noref
_refine_ls_matrix_type full
_refine_ls_number_parameters 482
_refine_ls_number_reflns 4909
_refine_ls_number_restraints 0
_refine_ls_restrained_S_all 1.023
_refine_ls_R_factor_all 0.1522
_refine_ls_R_factor_gt 0.1000
_refine_ls_shift/su_max 0.000
_refine_ls_shift/su_mean 0.000
_refine_ls_structure_factor_coef Fsqd
_refine_ls_weighting_details 'calc w=1/[\s^2^(Fo^2^)+(0.1963P)^2^+0.0000P] where P=(Fo^2^+2Fc^2^)/3'
_refine_ls_weighting_scheme calc
_refine_ls_wR_factor_gt 0.2731
_refine_ls_wR_factor_ref 0.3044
_reflns_number_gt 3003
_reflns_number_total 4909
_reflns_threshold_expression >2sigma(I)
_cod_data_source_file ja8002149-file001.cif
_cod_data_source_block c:
_cod_depositor_comments
;

2021-11-22
Z value and formula fixed to values more according to usual
chemical conventions.                 miguel
;
_cod_original_formula_sum 'C240 H216 N36 O60 Zn6'
_cod_original_formula_weight 4956.71
_cod_original_formula_units_Z 6
_cod_original_cell_volume 47778(29)
_cod_original_sg_symbol_H-M 'R -3 c'
_cod_database_code 4107540

loop_
_symmetry_equiv_pos_as_xyz
'x, y, z'
'-y, x-y, z'
'-x+y, -x, z'
'x-y, -y, -z+1/2'
'-x, -x+y, -z+1/2'
'y, x, -z+1/2'
'x+2/3, y+1/3, z+1/3'
'-y+2/3, x-y+1/3, z+1/3'
'-x+y+2/3, -x+1/3, z+1/3'
'x-y+2/3, -y+1/3, -z+5/6'
'-x+2/3, -x+y+1/3, -z+5/6'
'y+2/3, x+1/3, -z+5/6'
'x+1/3, y+2/3, z+2/3'
'-y+1/3, x-y+2/3, z+2/3'
'-x+y+1/3, -x+2/3, z+2/3'
'x-y+1/3, -y+2/3, -z+7/6'
'-x+1/3, -x+y+2/3, -z+7/6'
'y+1/3, x+2/3, -z+7/6'
'-x, -y, -z'
'y, -x+y, -z'
'x-y, x, -z'
'-x+y, y, z-1/2'
'x, x-y, z-1/2'
'-y, -x, z-1/2'
'-x+2/3, -y+1/3, -z+1/3'
'y+2/3, -x+y+1/3, -z+1/3'
'x-y+2/3, x+1/3, -z+1/3'
'-x+y+2/3, y+1/3, z-1/6'
'x+2/3, x-y+1/3, z-1/6'
'-y+2/3, -x+1/3, z-1/6'
'-x+1/3, -y+2/3, -z+2/3'
'y+1/3, -x+y+2/3, -z+2/3'
'x-y+1/3, x+2/3, -z+2/3'
'-x+y+1/3, y+2/3, z+1/6'
'x+1/3, x-y+2/3, z+1/6'
'-y+1/3, -x+2/3, z+1/6'

loop_
_atom_site_label
_atom_site_type_symbol
_atom_site_fract_x
_atom_site_fract_y
_atom_site_fract_z
_atom_site_U_iso_or_equiv
_atom_site_adp_type
_atom_site_occupancy
_atom_site_symmetry_multiplicity
_atom_site_calc_flag
_atom_site_refinement_flags
Zn1 Zn 0.37773(7) 0.92366(6) 0.058506(16) 0.0803(7) Uani 1 1 d .
O1 O 0.4847(3) 1.1477(3) 0.11551(8) 0.0570(19) Uani 1 1 d .
N1 N 0.3303(5) 0.8680(5) 0.07796(12) 0.085(3) Uani 1 1 d .
C1 C 0.6109(4) 1.3559(4) 0.15486(11) 0.046(3) Uani 1 1 d .
H1A H 0.5807 1.3670 0.1586 0.055 Uiso 1 1 calc R
H1B H 0.6297 1.3481 0.1640 0.055 Uiso 1 1 calc R
O2 O 0.4621(3) 1.2374(3) 0.11326(8) 0.065(2) Uani 1 1 d .
N2 N 0.4146(5) 0.9855(4) 0.07662(11) 0.072(3) Uani 1 1 d .
C2 C 0.5783(4) 1.2974(4) 0.14487(11) 0.045(3) Uani 1 1 d .
O3 O 0.5084(3) 1.1091(3) -0.00700(8) 0.060(2) Uani 1 1 d .
N3 N 0.4457(4) 0.9058(4) 0.05558(9) 0.050(2) Uani 1 1 d .
C3 C 0.5342(4) 1.2932(5) 0.13408(12) 0.046(3) Uani 1 1 d .
H3 H 0.5244 1.3249 0.1338 0.056 Uiso 1 1 calc R
O4 O 0.4475(4) 1.1654(3) -0.00690(8) 0.066(2) Uani 1 1 d .
N4 N 0.4339(6) 0.9837(4) 0.04006(11) 0.076(3) Uani 1 1 d .
C4 C 0.5053(5) 1.2452(5) 0.12413(12) 0.049(3) Uani 1 1 d .
O5 O 0.3042(4) 0.9438(4) 0.05446(10) 0.095(3) Uani 1 1 d .
N5 N 0.2730(6) 0.8939(6) 0.04531(14) 0.086(3) Uani 1 1 d .
C5 C 0.5174(4) 1.1973(5) 0.12517(12) 0.053(3) Uani 1 1 d .
O6 O 0.2232(5) 0.8781(5) 0.03947(13) 0.118(4) Uani 1 1 d .
C6 C 0.5588(5) 1.1991(4) 0.13600(12) 0.047(3) Uani 1 1 d .
H6 H 0.5652 1.1653 0.1371 0.057 Uiso 1 1 calc R
O7 O 0.3025(5) 0.8653(4) 0.04343(10) 0.088(3) Uani 1 1 d .
C7 C 0.5917(4) 1.2517(4) 0.14555(10) 0.038(2) Uani 1 1 d .
C8 C 0.4948(5) 1.0972(5) 0.11669(13) 0.062(3) Uani 1 1 d .
H8A H 0.4766 1.0741 0.1263 0.074 Uiso 1 1 calc R
H8B H 0.5392 1.1116 0.1168 0.074 Uiso 1 1 calc R
C9 C 0.4511(6) 1.2875(6) 0.11146(15) 0.089(4) Uani 1 1 d .
H9A H 0.4367 1.2951 0.1213 0.133 Uiso 1 1 calc R
H9B H 0.4201 1.2776 0.1034 0.133 Uiso 1 1 calc R
H9C H 0.4891 1.3242 0.1084 0.133 Uiso 1 1 calc R
C10 C 0.4610(6) 1.0427(5) 0.07549(14) 0.067(3) Uani 1 1 d .
H10 H 0.4764 1.0584 0.0655 0.080 Uiso 1 1 calc R
C11 C 0.4880(5) 1.0806(5) 0.08830(15) 0.062(3) Uani 1 1 d .
H11 H 0.5212 1.1210 0.0871 0.075 Uiso 1 1 calc R
C12 C 0.4650(6) 1.0573(5) 0.10272(14) 0.061(3) Uani 1 1 d .
C13 C 0.4200(5) 1.0001(6) 0.10469(13) 0.064(3) Uani 1 1 d .
H13 H 0.4050 0.9850 0.1148 0.077 Uiso 1 1 calc R
C14 C 0.3944(6) 0.9614(6) 0.09131(15) 0.075(4) Uani 1 1 d .
C15 C 0.3441(6) 0.8963(5) 0.09166(15) 0.071(4) Uani 1 1 d .
C16 C 0.3159(7) 0.8686(6) 0.10532(15) 0.109(5) Uani 1 1 d .
H16 H 0.3259 0.8912 0.1147 0.131 Uiso 1 1 calc R
C17 C 0.2704(8) 0.8040(7) 0.10507(18) 0.123(6) Uani 1 1 d .
C18 C 0.2554(9) 0.7768(6) 0.09100(19) 0.144(8) Uani 1 1 d .
H18 H 0.2233 0.7356 0.0901 0.172 Uiso 1 1 calc R
C19 C 0.2862(8) 0.8085(7) 0.07795(18) 0.123(6) Uani 1 1 d .
H19 H 0.2759 0.7872 0.0684 0.148 Uiso 1 1 calc R
C20 C 0.2375(9) 0.7739(6) 0.1200(2) 0.179(10) Uani 1 1 d .
H20A H 0.2024 0.7336 0.1177 0.269 Uiso 1 1 calc R
H20B H 0.2233 0.7994 0.1250 0.269 Uiso 1 1 calc R
H20C H 0.2655 0.7693 0.1270 0.269 Uiso 1 1 calc R
C21 C 0.5947(4) 1.3307(4) -0.04097(10) 0.043(3) Uani 1 1 d .
H21A H 0.6183 1.3320 -0.0502 0.051 Uiso 1 1 calc R
H21B H 0.5570 1.3298 -0.0446 0.051 Uiso 1 1 calc R
C22 C 0.5768(5) 1.2718(4) -0.03191(10) 0.042(3) Uani 1 1 d .
C23 C 0.6111(4) 1.2436(4) -0.03151(10) 0.036(2) Uani 1 1 d .
C24 C 0.5897(5) 1.1896(5) -0.02260(11) 0.047(3) Uani 1 1 d .
H24 H 0.6136 1.1703 -0.0222 0.056 Uiso 1 1 calc R
C25 C 0.5341(5) 1.1636(5) -0.01436(11) 0.039(2) Uani 1 1 d .
C26 C 0.5006(5) 1.1932(5) -0.01470(12) 0.049(3) Uani 1 1 d .
C27 C 0.5208(5) 1.2460(5) -0.02340(11) 0.047(3) Uani 1 1 d .
H27 H 0.4970 1.2655 -0.0237 0.057 Uiso 1 1 calc R
C28 C 0.4144(6) 1.1976(6) -0.00588(15) 0.090(4) Uani 1 1 d .
H28A H 0.4423 1.2400 -0.0028 0.135 Uiso 1 1 calc R
H28B H 0.3818 1.1779 0.0018 0.135 Uiso 1 1 calc R
H28C H 0.3965 1.1970 -0.0160 0.135 Uiso 1 1 calc R
C29 C 0.5451(5) 1.0972(5) 0.00265(12) 0.056(3) Uani 1 1 d .
H29A H 0.5785 1.1359 0.0069 0.067 Uiso 1 1 calc R
H29B H 0.5635 1.0768 -0.0033 0.067 Uiso 1 1 calc R
C30 C 0.4176(6) 1.0211(6) 0.03272(14) 0.082(4) Uani 1 1 d .
H30 H 0.3820 1.0222 0.0357 0.098 Uiso 1 1 calc R
C31 C 0.4565(7) 1.0597(4) 0.02003(13) 0.067(4) Uani 1 1 d .
H31 H 0.4466 1.0869 0.0149 0.080 Uiso 1 1 calc R
C32 C 0.5066(5) 1.0567(4) 0.01553(12) 0.050(3) Uani 1 1 d .
C33 C 0.5212(5) 1.0194(5) 0.02433(13) 0.057(3) Uani 1 1 d .
H33 H 0.5581 1.0197 0.0220 0.068 Uiso 1 1 calc R
C34 C 0.4840(5) 0.9813(5) 0.03646(13) 0.052(3) Uani 1 1 d .
C35 C 0.4905(7) 0.9361(5) 0.04531(13) 0.064(3) Uani 1 1 d .
C36 C 0.5409(7) 0.9294(5) 0.04305(15) 0.074(4) Uani 1 1 d .
H36 H 0.5722 0.9556 0.0361 0.089 Uiso 1 1 calc R
C37 C 0.5459(7) 0.8838(6) 0.05108(17) 0.077(4) Uani 1 1 d .
C38 C 0.5013(9) 0.8483(7) 0.06075(19) 0.088(4) Uani 1 1 d .
H38 H 0.5031 0.8171 0.0664 0.106 Uiso 1 1 calc R
C39 C 0.4520(8) 0.8575(6) 0.06243(14) 0.095(5) Uani 1 1 d .
H39 H 0.4192 0.8292 0.0687 0.114 Uiso 1 1 calc R
C40 C 0.5991(7) 0.8744(6) 0.04876(19) 0.112(5) Uani 1 1 d .
H40A H 0.6260 0.8897 0.0578 0.168 Uiso 1 1 calc R
H40B H 0.6218 0.8967 0.0395 0.168 Uiso 1 1 calc R
H40C H 0.5846 0.8308 0.0474 0.168 Uiso 1 1 calc R

loop_
_atom_site_aniso_label
_atom_site_aniso_U_11
_atom_site_aniso_U_22
_atom_site_aniso_U_33
_atom_site_aniso_U_23
_atom_site_aniso_U_13
_atom_site_aniso_U_12
Zn1 0.0988(13) 0.0608(10) 0.0571(10) -0.0026(7) 0.0033(8) 0.0216(9)
O1 0.055(5) 0.045(5) 0.068(5) -0.011(4) -0.015(4) 0.023(4)
N1 0.092(8) 0.049(7) 0.071(8) -0.016(6) 0.007(6) 0.003(6)
C1 0.054(7) 0.049(7) 0.039(6) -0.017(6) -0.002(5) 0.030(6)
O2 0.057(5) 0.066(5) 0.074(5) -0.012(4) -0.029(4) 0.033(4)
N2 0.105(8) 0.046(7) 0.053(7) 0.001(5) 0.009(6) 0.028(6)
C2 0.040(6) 0.051(7) 0.034(6) 0.012(5) 0.009(5) 0.016(6)
O3 0.048(5) 0.059(5) 0.056(5) 0.017(4) -0.014(4) 0.015(4)
N3 0.069(6) 0.033(5) 0.032(5) 0.026(4) -0.012(5) 0.013(5)
C3 0.034(6) 0.047(7) 0.048(7) 0.006(6) 0.007(6) 0.014(6)
O4 0.077(6) 0.069(5) 0.062(5) 0.004(4) 0.004(5) 0.044(5)
N4 0.123(10) 0.034(6) 0.063(7) -0.001(5) -0.026(7) 0.032(6)
C4 0.048(7) 0.037(7) 0.063(8) -0.007(6) -0.007(6) 0.024(6)
O5 0.127(8) 0.047(5) 0.077(6) -0.007(5) 0.025(5) 0.018(5)
N5 0.084(10) 0.071(9) 0.083(9) 0.004(7) 0.002(7) 0.023(8)
C5 0.030(6) 0.056(8) 0.046(7) -0.010(6) -0.012(6) 0.001(6)
O6 0.098(8) 0.109(8) 0.131(9) -0.020(7) -0.034(7) 0.040(7)
C6 0.048(7) 0.035(7) 0.048(7) 0.007(6) 0.020(6) 0.013(6)
O7 0.120(8) 0.066(6) 0.080(6) 0.001(5) 0.004(5) 0.048(6)
C7 0.044(6) 0.042(7) 0.032(6) 0.012(5) 0.002(5) 0.025(6)
C8 0.043(7) 0.068(8) 0.068(8) -0.007(7) -0.013(6) 0.023(6)
C9 0.081(9) 0.088(10) 0.104(11) -0.018(8) -0.047(8) 0.047(8)
C10 0.088(9) 0.032(7) 0.066(9) 0.016(7) 0.020(7) 0.019(7)
C11 0.072(8) 0.041(7) 0.060(9) -0.014(7) -0.012(7) 0.019(6)
C12 0.072(8) 0.042(8) 0.053(9) -0.016(7) -0.013(7) 0.017(7)
C13 0.068(8) 0.071(9) 0.041(7) -0.011(7) -0.009(6) 0.025(8)
C14 0.092(10) 0.070(9) 0.068(10) -0.006(8) -0.001(8) 0.043(8)
C15 0.092(10) 0.026(7) 0.061(9) -0.013(7) -0.008(8) 0.004(7)
C16 0.150(14) 0.064(10) 0.052(9) 0.001(7) 0.014(9) 0.008(10)
C17 0.181(17) 0.063(11) 0.072(11) 0.007(9) 0.006(11) 0.021(11)
C18 0.200(18) 0.054(9) 0.066(11) -0.004(9) 0.036(12) -0.020(10)
C19 0.143(14) 0.073(11) 0.088(12) -0.024(9) 0.012(11) 0.005(11)
C20 0.26(2) 0.060(10) 0.125(14) 0.028(10) 0.094(16) 0.015(12)
C21 0.052(6) 0.049(7) 0.029(6) 0.018(5) 0.001(5) 0.027(5)
C22 0.044(7) 0.037(6) 0.041(6) -0.008(5) -0.007(5) 0.018(6)
C23 0.048(7) 0.033(6) 0.026(5) -0.012(5) -0.010(5) 0.018(6)
C24 0.058(8) 0.046(7) 0.043(6) -0.022(6) -0.032(6) 0.031(6)
C25 0.047(7) 0.035(7) 0.036(6) 0.002(5) -0.010(6) 0.021(6)
C26 0.031(7) 0.039(7) 0.042(7) 0.008(6) 0.024(5) -0.008(6)
C27 0.044(7) 0.062(8) 0.042(6) -0.013(6) -0.004(6) 0.031(6)
C28 0.079(9) 0.097(10) 0.077(9) 0.019(8) 0.010(7) 0.031(9)
C29 0.071(8) 0.048(7) 0.041(7) 0.005(6) 0.009(7) 0.023(6)
C30 0.065(9) 0.091(10) 0.063(9) -0.019(8) 0.003(7) 0.019(8)
C31 0.113(11) 0.024(6) 0.056(8) -0.005(6) -0.012(8) 0.028(7)
C32 0.063(8) 0.037(7) 0.058(8) -0.011(6) -0.011(6) 0.031(6)
C33 0.068(8) 0.044(7) 0.055(8) -0.016(6) -0.012(7) 0.024(7)
C34 0.050(8) 0.052(8) 0.056(8) -0.018(7) -0.004(6) 0.026(7)
C35 0.106(11) 0.042(8) 0.046(8) -0.008(6) -0.016(8) 0.039(9)
C36 0.093(11) 0.054(9) 0.073(9) -0.021(7) -0.025(8) 0.035(8)
C37 0.084(11) 0.051(9) 0.078(10) -0.013(8) -0.033(9) 0.021(9)
C38 0.114(13) 0.071(11) 0.096(12) -0.014(9) -0.031(11) 0.059(11)
C39 0.118(13) 0.061(10) 0.061(9) -0.013(8) -0.025(8) 0.011(9)
C40 0.111(12) 0.097(11) 0.146(15) -0.006(10) -0.044(10) 0.065(10)

loop_
_atom_type_symbol
_atom_type_description
_atom_type_scat_dispersion_real
_atom_type_scat_dispersion_imag
_atom_type_scat_source
C C 0.0033 0.0016 'International Tables Vol C Tables 4.2.6.8 and 6.1.1.4'
H H 0.0000 0.0000 'International Tables Vol C Tables 4.2.6.8 and 6.1.1.4'
N N 0.0061 0.0033 'International Tables Vol C Tables 4.2.6.8 and 6.1.1.4'
O O 0.0106 0.0060 'International Tables Vol C Tables 4.2.6.8 and 6.1.1.4'
Zn Zn 0.2839 1.4301 'International Tables Vol C Tables 4.2.6.8 and 6.1.1.4'

loop_
_geom_angle_atom_site_label_1
_geom_angle_atom_site_label_2
_geom_angle_atom_site_label_3
_geom_angle
_geom_angle_site_symmetry_1
_geom_angle_site_symmetry_3
N3 Zn1 N2 98.8(4) . .
N3 Zn1 N1 102.4(4) . .
N2 Zn1 N1 78.2(4) . .
N3 Zn1 O7 109.4(4) . .
N2 Zn1 O7 151.4(4) . .
N1 Zn1 O7 90.6(4) . .
N3 Zn1 N4 74.3(4) . .
N2 Zn1 N4 97.8(4) . .
N1 Zn1 N4 174.5(4) . .
O7 Zn1 N4 94.6(3) . .
N3 Zn1 O5 163.5(3) . .
N2 Zn1 O5 93.4(4) . .
N1 Zn1 O5 91.0(4) . .
O7 Zn1 O5 60.2(3) . .
N4 Zn1 O5 93.2(4) . .
C5 O1 C8 118.4(8) . .
C15 N1 C19 116.4(11) . .
C15 N1 Zn1 115.7(8) . .
C19 N1 Zn1 127.7(10) . .
C7 C1 C2 110.6(7) 3_575 .
C7 C1 H1A 109.5 3_575 .
C2 C1 H1A 109.5 . .
C7 C1 H1B 109.5 3_575 .
C2 C1 H1B 109.5 . .
H1A C1 H1B 108.1 . .
C4 O2 C9 115.9(8) . .
C10 N2 C14 118.2(10) . .
C10 N2 Zn1 125.6(8) . .
C14 N2 Zn1 115.5(8) . .
C7 C2 C3 119.2(9) . .
C7 C2 C1 123.2(9) . .
C3 C2 C1 117.5(9) . .
C25 O3 C29 118.1(8) . .
C35 N3 C39 109.7(11) . .
C35 N3 Zn1 122.2(8) . .
C39 N3 Zn1 127.8(9) . .
C4 C3 C2 122.2(10) . .
C4 C3 H3 118.9 . .
C2 C3 H3 118.9 . .
C26 O4 C28 116.6(9) . .
C34 N4 C30 123.2(11) . .
C34 N4 Zn1 116.3(8) . .
C30 N4 Zn1 120.5(10) . .
C3 C4 O2 126.3(10) . .
C3 C4 C5 118.7(10) . .
O2 C4 C5 115.0(9) . .
N5 O5 Zn1 92.4(8) . .
O6 N5 O7 123.9(13) . .
O6 N5 O5 124.4(14) . .
O7 N5 O5 111.6(12) . .
O1 C5 C6 122.3(11) . .
O1 C5 C4 117.3(10) . .
C6 C5 C4 120.4(10) . .
C5 C6 C7 119.9(9) . .
C5 C6 H6 120.0 . .
C7 C6 H6 120.0 . .
N5 O7 Zn1 95.7(8) . .
C2 C7 C6 119.3(9) . .
C2 C7 C1 123.9(9) . 2_775
C6 C7 C1 116.5(9) . 2_775
O1 C8 C12 106.7(9) . .
O1 C8 H8A 110.4 . .
C12 C8 H8A 110.4 . .
O1 C8 H8B 110.4 . .
C12 C8 H8B 110.4 . .
H8A C8 H8B 108.6 . .
O2 C9 H9A 109.5 . .
O2 C9 H9B 109.5 . .
H9A C9 H9B 109.5 . .
O2 C9 H9C 109.5 . .
H9A C9 H9C 109.5 . .
H9B C9 H9C 109.5 . .
N2 C10 C11 123.3(10) . .
N2 C10 H10 118.4 . .
C11 C10 H10 118.4 . .
C12 C11 C10 117.8(10) . .
C12 C11 H11 121.1 . .
C10 C11 H11 121.1 . .
C13 C12 C11 122.0(10) . .
C13 C12 C8 119.6(11) . .
C11 C12 C8 118.3(11) . .
C12 C13 C14 119.1(11) . .
C12 C13 H13 120.5 . .
C14 C13 H13 120.5 . .
N2 C14 C13 119.5(11) . .
N2 C14 C15 115.1(11) . .
C13 C14 C15 125.3(12) . .
N1 C15 C16 123.9(10) . .
N1 C15 C14 115.0(11) . .
C16 C15 C14 121.1(12) . .
C15 C16 C17 118.4(12) . .
C15 C16 H16 120.8 . .
C17 C16 H16 120.8 . .
C18 C17 C16 116.6(13) . .
C18 C17 C20 124.4(14) . .
C16 C17 C20 118.6(14) . .
C17 C18 C19 120.4(13) . .
C17 C18 H18 119.8 . .
C19 C18 H18 119.8 . .
N1 C19 C18 124.0(13) . .
N1 C19 H19 118.0 . .
C18 C19 H19 118.0 . .
C17 C20 H20A 109.5 . .
C17 C20 H20B 109.5 . .
H20A C20 H20B 109.5 . .
C17 C20 H20C 109.5 . .
H20A C20 H20C 109.5 . .
H20B C20 H20C 109.5 . .
C23 C21 C22 113.5(7) 3_575 .
C23 C21 H21A 108.9 3_575 .
C22 C21 H21A 108.9 . .
C23 C21 H21B 108.9 3_575 .
C22 C21 H21B 108.9 . .
H21A C21 H21B 107.7 . .
C23 C22 C27 119.3(9) . .
C23 C22 C21 124.1(9) . .
C27 C22 C21 116.6(9) . .
C22 C23 C24 118.6(9) . .
C22 C23 C21 124.4(9) . 2_775
C24 C23 C21 116.9(9) . 2_775
C25 C24 C23 122.4(9) . .
C25 C24 H24 118.8 . .
C23 C24 H24 118.8 . .
O3 C25 C26 116.7(10) . .
O3 C25 C24 124.8(10) . .
C26 C25 C24 118.2(9) . .
O4 C26 C25 115.4(10) . .
O4 C26 C27 124.4(11) . .
C25 C26 C27 120.1(9) . .
C26 C27 C22 121.5(9) . .
C26 C27 H27 119.3 . .
C22 C27 H27 119.3 . .
O4 C28 H28A 109.5 . .
O4 C28 H28B 109.5 . .
H28A C28 H28B 109.5 . .
O4 C28 H28C 109.5 . .
H28A C28 H28C 109.5 . .
H28B C28 H28C 109.5 . .
O3 C29 C32 108.5(9) . .
O3 C29 H29A 110.0 . .
C32 C29 H29A 110.0 . .
O3 C29 H29B 110.0 . .
C32 C29 H29B 110.0 . .
H29A C29 H29B 108.4 . .
N4 C30 C31 118.2(12) . .
N4 C30 H30 120.9 . .
C31 C30 H30 120.9 . .
C32 C31 C30 120.6(11) . .
C32 C31 H31 119.7 . .
C30 C31 H31 119.7 . .
C31 C32 C33 116.6(11) . .
C31 C32 C29 118.7(10) . .
C33 C32 C29 124.4(11) . .
C32 C33 C34 123.6(11) . .
C32 C33 H33 118.2 . .
C34 C33 H33 118.2 . .
N4 C34 C33 117.6(11) . .
N4 C34 C35 113.3(11) . .
C33 C34 C35 129.0(12) . .
N3 C35 C36 126.4(11) . .
N3 C35 C34 113.9(12) . .
C36 C35 C34 119.7(13) . .
C35 C36 C37 119.9(13) . .
C35 C36 H36 120.1 . .
C37 C36 H36 120.1 . .
C38 C37 C36 118.1(14) . .
C38 C37 C40 120.5(14) . .
C36 C37 C40 121.5(16) . .
C37 C38 C39 119.0(14) . .
C37 C38 H38 120.5 . .
C39 C38 H38 120.5 . .
C38 C39 N3 126.3(13) . .
C38 C39 H39 116.8 . .
N3 C39 H39 116.8 . .
C37 C40 H40A 109.5 . .
C37 C40 H40B 109.5 . .
H40A C40 H40B 109.5 . .
C37 C40 H40C 109.5 . .
H40A C40 H40C 109.5 . .
H40B C40 H40C 109.5 . .

loop_
_geom_bond_atom_site_label_1
_geom_bond_atom_site_label_2
_geom_bond_distance
_geom_bond_site_symmetry_2
Zn1 N3 1.998(9) .
Zn1 N2 2.073(9) .
Zn1 N1 2.134(10) .
Zn1 O7 2.164(9) .
Zn1 N4 2.169(10) .
Zn1 O5 2.188(10) .
O1 C5 1.384(11) .
O1 C8 1.426(11) .
N1 C15 1.335(13) .
N1 C19 1.353(15) .
C1 C7 1.515(13) 3_575
C1 C2 1.546(13) .
C1 H1A 0.9900 .
C1 H1B 0.9900 .
O2 C4 1.376(12) .
O2 C9 1.436(13) .
N2 C10 1.334(13) .
N2 C14 1.390(14) .
C2 C7 1.359(12) .
C2 C3 1.415(13) .
O3 C25 1.352(11) .
O3 C29 1.387(12) .
N3 C35 1.336(14) .
N3 C39 1.436(17) .
C3 C4 1.363(13) .
C3 H3 0.9500 .
O4 C26 1.345(11) .
O4 C28 1.432(14) .
N4 C34 1.335(14) .
N4 C30 1.362(16) .
C4 C5 1.391(14) .
O5 N5 1.357(13) .
N5 O6 1.223(13) .
N5 O7 1.280(13) .
C5 C6 1.388(13) .
C6 C7 1.426(13) .
C6 H6 0.9500 .
C7 C1 1.514(12) 2_775
C8 C12 1.511(14) .
C8 H8A 0.9900 .
C8 H8B 0.9900 .
C9 H9A 0.9800 .
C9 H9B 0.9800 .
C9 H9C 0.9800 .
C10 C11 1.398(14) .
C10 H10 0.9500 .
C11 C12 1.376(15) .
C11 H11 0.9500 .
C12 C13 1.329(14) .
C13 C14 1.442(15) .
C13 H13 0.9500 .
C14 C15 1.495(16) .
C15 C16 1.374(16) .
C16 C17 1.454(18) .
C16 H16 0.9500 .
C17 C18 1.352(18) .
C17 C20 1.516(19) .
C18 C19 1.376(18) .
C18 H18 0.9500 .
C19 H19 0.9500 .
C20 H20A 0.9800 .
C20 H20B 0.9800 .
C20 H20C 0.9800 .
C21 C23 1.529(12) 3_575
C21 C22 1.537(12) .
C21 H21A 0.9900 .
C21 H21B 0.9900 .
C22 C23 1.370(12) .
C22 C27 1.430(13) .
C23 C24 1.417(13) .
C23 C21 1.529(12) 2_775
C24 C25 1.411(14) .
C24 H24 0.9500 .
C25 C26 1.383(13) .
C26 C27 1.388(14) .
C27 H27 0.9500 .
C28 H28A 0.9800 .
C28 H28B 0.9800 .
C28 H28C 0.9800 .
C29 C32 1.495(14) .
C29 H29A 0.9900 .
C29 H29B 0.9900 .
C30 C31 1.469(16) .
C30 H30 0.9500 .
C31 C32 1.362(15) .
C31 H31 0.9500 .
C32 C33 1.396(14) .
C33 C34 1.415(14) .
C33 H33 0.9500 .
C34 C35 1.450(16) .
C35 C36 1.382(16) .
C36 C37 1.405(17) .
C36 H36 0.9500 .
C37 C38 1.327(18) .
C37 C40 1.491(18) .
C38 C39 1.385(18) .
C38 H38 0.9500 .
C39 H39 0.9500 .
C40 H40A 0.9800 .
C40 H40B 0.9800 .
C40 H40C 0.9800 .
